data_4511717
loop_
_publ_author_name
'Wang, Kui'
'Yang, En-Cui'
'Zhao, Xiao-Jun'
'Dou, Hong-Xi'
'Liu, Yu'

_publ_section_title
;
 Molecular Binding Behaviors of Sulfonated Calixarenes with
 Phenanthroline-diium in Aqueous Solution and Solid State: Cavity Size
 Governing Capsule Formation
;
_journal_issue 9
_journal_name_full 'Crystal Growth &amp; Design'
_journal_page_first 4631
_journal_paper_doi 10.1021/cg500730m
_journal_volume 14
_journal_year 2014
_chemical_formula_sum 'C56 H67.5 N4 O27.75 S4'
_chemical_formula_weight 1368.88
_chemical_name_systematic
; 
 ? 
;
_space_group_IT_number 2
_symmetry_cell_setting triclinic
_symmetry_space_group_name_Hall '-P 1'
_symmetry_space_group_name_H-M 'P -1'
_atom_sites_solution_hydrogens geom
_atom_sites_solution_primary direct
_atom_sites_solution_secondary difmap
_audit_creation_method SHELXL-97
_cell_angle_alpha 98.68(3)
_cell_angle_beta 95.62(3)
_cell_angle_gamma 91.79(3)
_cell_formula_units_Z 4
_cell_length_a 14.066(3)
_cell_length_b 17.611(4)
_cell_length_c 24.426(5)
_cell_measurement_temperature 113(2)
_cell_volume 5946(2)
_computing_cell_refinement 'Bruker XSCANS'
_computing_data_collection 'Bruker XSCANS'
_computing_data_reduction 'Bruker SHELXTL'
_computing_molecular_graphics 'Bruker SHELXTL'
_computing_publication_material 'Bruker SHELXTL'
_computing_structure_refinement 'SHELXL-97 (Sheldrick, 1997)'
_computing_structure_solution 'SHELXS-97 (Sheldrick, 1990)'
_diffrn_ambient_temperature 113(2)
_diffrn_measured_fraction_theta_full 0.964
_diffrn_measured_fraction_theta_max 0.964
_diffrn_measurement_device_type 'Bruker P4'
_diffrn_measurement_method '\w scans'
_diffrn_radiation_monochromator graphite
_diffrn_radiation_source 'fine-focus sealed tube'
_diffrn_radiation_type MoK\a
_diffrn_radiation_wavelength 0.71073
_diffrn_reflns_av_R_equivalents 0.0463
_diffrn_reflns_av_sigmaI/netI 0.0884
_diffrn_reflns_limit_h_max 14
_diffrn_reflns_limit_h_min -16
_diffrn_reflns_limit_k_max 20
_diffrn_reflns_limit_k_min -17
_diffrn_reflns_limit_l_max 29
_diffrn_reflns_limit_l_min -29
_diffrn_reflns_number 32851
_diffrn_reflns_theta_full 25.02
_diffrn_reflns_theta_max 25.02
_diffrn_reflns_theta_min 1.76
_exptl_absorpt_coefficient_mu 0.255
_exptl_absorpt_correction_T_max 0.9700
_exptl_absorpt_correction_T_min 0.9555
_exptl_absorpt_correction_type multi-scan
_exptl_absorpt_process_details crystalclear
_exptl_crystal_colour yellow
_exptl_crystal_density_diffrn 1.529
_exptl_crystal_density_meas ?
_exptl_crystal_density_method 'not measured'
_exptl_crystal_description block
_exptl_crystal_F_000 2870
_exptl_crystal_size_max 0.18
_exptl_crystal_size_mid 0.16
_exptl_crystal_size_min 0.12
_refine_diff_density_max 1.483
_refine_diff_density_min -1.022
_refine_diff_density_rms 0.114
_refine_ls_extinction_method none
_refine_ls_goodness_of_fit_ref 1.052
_refine_ls_hydrogen_treatment constr
_refine_ls_matrix_type full
_refine_ls_number_parameters 1728
_refine_ls_number_reflns 20247
_refine_ls_number_restraints 48
_refine_ls_restrained_S_all 1.052
_refine_ls_R_factor_all 0.1272
_refine_ls_R_factor_gt 0.1045
_refine_ls_shift/su_max 0.001
_refine_ls_shift/su_mean 0.000
_refine_ls_structure_factor_coef Fsqd
_refine_ls_weighting_details 'calc w=1/[\s^2^(Fo^2^)+(0.0926P)^2^+45.5860P] where P=(Fo^2^+2Fc^2^)/3'
_refine_ls_weighting_scheme calc
_refine_ls_wR_factor_gt 0.2488
_refine_ls_wR_factor_ref 0.2649
_reflns_number_gt 15481
_reflns_number_total 20247
_reflns_threshold_expression >2sigma(I)
_cod_data_source_file cg500730m_si_002.cif
_cod_data_source_block r80723d1
_cod_depositor_comments
;
The following automatic conversions were performed:

'_symmetry_cell_setting' value 'Triclinic' changed to 'triclinic'
according to
/usr/data/users/saulius/crontab/automatic-downloads/rss-feeds/ACS/lib/dictionaries/cif_core.dic
dictionary named 'cif_core.dic' version 2.4.2 from 2011-04-26.

Automatic conversion script
Id: cif_fix_values 2281 2013-09-26 08:29:07Z andrius 

 Adding full bibliography for 4511717--4511719.cif.

The following automatic conversions were performed:

'_exptl_crystal_density_meas' value 'none' was changed to '?' - the
value is perceived as not measured.

Automatic conversion script
Id: cif_fix_values 3008 2015-01-20 13:52:24Z robertas 
;
_cod_original_sg_symbol_H-M P-1
_cod_original_formula_sum 'C56 H67.50 N4 O27.75 S4'
_cod_database_code 4511717

loop_
_symmetry_equiv_pos_as_xyz
'x, y, z'
'-x, -y, -z'

loop_
_atom_site_label
_atom_site_type_symbol
_atom_site_fract_x
_atom_site_fract_y
_atom_site_fract_z
_atom_site_U_iso_or_equiv
_atom_site_adp_type
_atom_site_occupancy
_atom_site_symmetry_multiplicity
_atom_site_calc_flag
_atom_site_refinement_flags
_atom_site_disorder_assembly
_atom_site_disorder_group
S1 S 0.38767(10) 0.56020(9) 0.40231(6) 0.0202(3) Uani 1 1 d . . .
S2 S -0.16323(12) 0.57555(10) 0.33892(8) 0.0324(4) Uani 1 1 d . . .
S3 S 0.05228(11) 0.81130(9) 0.62113(7) 0.0258(4) Uani 1 1 d . . .
S4 S 0.54342(11) 0.90192(10) 0.61442(8) 0.0308(4) Uani 1 1 d . . .
S5 S 0.04768(10) 0.30965(9) 1.10935(6) 0.0220(3) Uani 1 1 d . . .
S6 S 0.55312(10) 0.37096(9) 1.11499(6) 0.0210(3) Uani 1 1 d . . .
S7 S 0.40749(11) 0.08346(9) 0.87592(7) 0.0243(3) Uani 1 1 d . . .
S8 S -0.12495(11) 0.10732(9) 0.81752(7) 0.0249(3) Uani 1 1 d . . .
O1 O 0.2861(3) 0.8500(3) 0.32147(18) 0.0283(10) Uani 1 1 d . . .
H1 H 0.2395 0.8448 0.2980 0.043 Uiso 1 1 calc R . .
O2 O 0.4284(3) 0.5828(2) 0.46004(17) 0.0242(9) Uani 1 1 d . . .
O3 O 0.4589(3) 0.5301(3) 0.36668(19) 0.0318(11) Uani 1 1 d . . .
O4 O 0.3034(3) 0.5089(3) 0.3977(2) 0.0295(10) Uani 1 1 d . . .
O5 O 0.0958(3) 0.8477(3) 0.3502(2) 0.0321(11) Uani 1 1 d . . .
H5 H 0.0728 0.8872 0.3643 0.048 Uiso 1 1 calc R . .
O6 O -0.1071(4) 0.5147(3) 0.3565(3) 0.0528(17) Uani 1 1 d . . .
O7 O -0.1956(4) 0.5604(3) 0.2791(2) 0.0428(13) Uani 1 1 d . . .
O8 O -0.2415(4) 0.5965(3) 0.3723(2) 0.0367(12) Uani 1 1 d . . .
O9 O 0.0804(3) 0.9758(3) 0.42922(17) 0.0245(10) Uani 1 1 d . . .
H9 H 0.1305 1.0015 0.4309 0.037 Uiso 1 1 calc R . .
O10 O 0.0332(4) 0.7308(3) 0.6017(2) 0.0511(16) Uani 1 1 d . . .
O11 O -0.0263(4) 0.8504(4) 0.6478(2) 0.0536(17) Uani 1 1 d . . .
O12 O 0.1381(4) 0.8261(3) 0.6599(2) 0.0389(12) Uani 1 1 d . . .
O13 O 0.2793(3) 0.9453(3) 0.42165(18) 0.0310(11) Uani 1 1 d . . .
H13 H 0.3009 0.9330 0.3917 0.047 Uiso 1 1 calc R . .
O14 O 0.4832(4) 0.8475(3) 0.6400(2) 0.0453(14) Uani 1 1 d . . .
O15 O 0.5569(3) 0.9754(3) 0.6506(2) 0.0329(11) Uani 1 1 d . . .
O16 O 0.6301(4) 0.8694(3) 0.5992(2) 0.0485(15) Uani 1 1 d . . .
O17 O 0.1151(3) 0.4958(2) 0.93389(16) 0.0183(8) Uani 1 1 d . . .
H17 H 0.1573 0.5296 0.9438 0.028 Uiso 1 1 calc R . .
O18 O 0.0566(9) 0.2321(4) 1.0882(3) 0.110(4) Uani 1 1 d . . .
O19 O -0.0455(5) 0.3262(7) 1.1203(4) 0.145(6) Uani 1 1 d . . .
O20 O 0.1135(5) 0.3345(4) 1.1560(2) 0.081(3) Uani 1 1 d . . .
O21 O 0.3151(3) 0.4739(3) 0.93052(17) 0.0228(9) Uani 1 1 d . . .
H21 H 0.3279 0.4536 0.8998 0.034 Uiso 1 1 calc R . .
O22 O 0.4856(3) 0.3254(3) 1.1394(2) 0.0315(11) Uani 1 1 d . . .
O23 O 0.5902(3) 0.4396(3) 1.15219(19) 0.0329(11) Uani 1 1 d . . .
O24 O 0.6291(3) 0.3241(3) 1.09221(18) 0.0259(10) Uani 1 1 d . . .
O25 O 0.3154(3) 0.3900(2) 0.82293(18) 0.0210(9) Uani 1 1 d . . .
H25 H 0.2599 0.3918 0.8094 0.032 Uiso 1 1 calc R . .
O26 O 0.4699(4) 0.0951(3) 0.9271(2) 0.0473(14) Uani 1 1 d . . .
O27 O 0.4585(6) 0.0526(4) 0.8294(3) 0.080(3) Uani 1 1 d . . .
O28 O 0.3209(4) 0.0395(3) 0.8785(3) 0.0492(15) Uani 1 1 d . . .
O29 O 0.1240(3) 0.3876(2) 0.84416(18) 0.0218(9) Uani 1 1 d . . .
H29 H 0.1155 0.4182 0.8719 0.033 Uiso 1 1 calc R . .
O30 O -0.0725(4) 0.0429(3) 0.7946(2) 0.0418(13) Uani 1 1 d . . .
O31 O -0.2046(3) 0.1255(3) 0.7796(2) 0.0392(12) Uani 1 1 d . . .
O32 O -0.1566(3) 0.0984(3) 0.8710(2) 0.0333(11) Uani 1 1 d . . .
N1 N 0.7367(4) 1.0335(3) 0.0112(2) 0.0281(12) Uani 1 1 d . . .
N2 N 0.6740(4) 0.8771(3) -0.0207(2) 0.0256(12) Uani 1 1 d . . .
N3 N 0.7470(4) 0.5322(3) 0.4828(2) 0.0213(11) Uani 1 1 d . . .
N4 N 0.6768(3) 0.3790(3) 0.4448(2) 0.0206(11) Uani 1 1 d . . .
N5 N 0.1317(6) 0.2869(6) 0.2947(3) 0.073(3) Uani 1 1 d . . .
N6 N -0.0350(5) 0.3536(5) 0.2616(3) 0.0533(19) Uani 1 1 d . . .
N7 N 0.5190(4) 0.6668(3) 0.2640(2) 0.0312(13) Uani 1 1 d . . .
N8 N 0.4821(4) 0.5052(3) 0.2538(2) 0.0260(12) Uani 1 1 d . . .
C1 C 0.4468(5) 0.8552(4) 0.3975(3) 0.0261(14) Uani 1 1 d . . .
H1A H 0.5135 0.8427 0.3984 0.031 Uiso 1 1 calc R . .
H1B H 0.4353 0.8914 0.3716 0.031 Uiso 1 1 calc R . .
C2 C 0.3839(4) 0.7817(4) 0.3768(3) 0.0234(14) Uani 1 1 d . . .
C3 C 0.4087(4) 0.7132(3) 0.3955(3) 0.0217(13) Uani 1 1 d . . .
H3 H 0.4651 0.7119 0.4186 0.026 Uiso 1 1 calc R . .
C4 C 0.3497(4) 0.6465(4) 0.3800(2) 0.0216(13) Uani 1 1 d . . .
C5 C 0.2653(4) 0.6482(4) 0.3457(2) 0.0238(13) Uani 1 1 d . . .
H5A H 0.2256 0.6040 0.3361 0.029 Uiso 1 1 calc R . .
C6 C 0.2394(4) 0.7153(4) 0.3255(2) 0.0217(13) Uani 1 1 d . . .
C7 C 0.3010(5) 0.7811(4) 0.3410(3) 0.0262(15) Uani 1 1 d . . .
C8 C 0.1454(5) 0.7138(4) 0.2884(3) 0.0294(15) Uani 1 1 d . . .
H8A H 0.1465 0.7573 0.2683 0.035 Uiso 1 1 calc R . .
H8B H 0.1404 0.6673 0.2612 0.035 Uiso 1 1 calc R . .
C9 C 0.0575(4) 0.7168(4) 0.3198(2) 0.0250(14) Uani 1 1 d U . .
C10 C -0.0032(4) 0.6535(4) 0.3173(2) 0.0231(13) Uani 1 1 d . . .
H10 H 0.0098 0.6077 0.2955 0.028 Uiso 1 1 calc R . .
C11 C -0.0837(5) 0.6558(4) 0.3465(3) 0.0298(15) Uani 1 1 d . . .
C12 C -0.1015(5) 0.7244(4) 0.3800(3) 0.0284(15) Uani 1 1 d . . .
H12 H -0.1536 0.7261 0.4009 0.034 Uiso 1 1 calc R . .
C13 C -0.0427(5) 0.7901(4) 0.3828(3) 0.0275(15) Uani 1 1 d . . .
C14 C 0.0360(4) 0.7871(4) 0.3519(3) 0.0270(14) Uani 1 1 d U . .
C15 C -0.0639(4) 0.8631(4) 0.4199(3) 0.0282(15) Uani 1 1 d . . .
H15A H -0.1276 0.8578 0.4313 0.034 Uiso 1 1 calc R . .
H15B H -0.0630 0.9056 0.3989 0.034 Uiso 1 1 calc R . .
C16 C 0.0079(4) 0.8817(4) 0.4718(2) 0.0233(13) Uani 1 1 d . . .
C17 C 0.0023(4) 0.8419(4) 0.5157(2) 0.0226(13) Uani 1 1 d . . .
H17A H -0.0459 0.8039 0.5139 0.027 Uiso 1 1 calc R . .
C18 C 0.0683(4) 0.8580(3) 0.5629(3) 0.0220(13) Uani 1 1 d . . .
C19 C 0.1405(4) 0.9130(3) 0.5653(2) 0.0183(12) Uani 1 1 d . . .
H19 H 0.1840 0.9236 0.5970 0.022 Uiso 1 1 calc R . .
C20 C 0.1497(4) 0.9534(3) 0.5208(2) 0.0191(12) Uani 1 1 d . . .
C21 C 0.0817(4) 0.9380(4) 0.4750(2) 0.0208(13) Uani 1 1 d . . .
C22 C 0.2355(4) 1.0099(3) 0.5252(2) 0.0180(12) Uani 1 1 d . . .
H22A H 0.2247 1.0435 0.4975 0.022 Uiso 1 1 calc R . .
H22B H 0.2421 1.0415 0.5617 0.022 Uiso 1 1 calc R . .
C23 C 0.3267(4) 0.9685(3) 0.5167(3) 0.0175(12) Uani 1 1 d . . .
C24 C 0.3900(4) 0.9605(3) 0.5614(3) 0.0190(12) Uani 1 1 d . . .
H24 H 0.3782 0.9829 0.5969 0.023 Uiso 1 1 calc R . .
C25 C 0.4728(4) 0.9188(3) 0.5543(3) 0.0215(13) Uani 1 1 d . . .
C26 C 0.4903(4) 0.8853(3) 0.5014(3) 0.0219(13) Uani 1 1 d . . .
H26 H 0.5448 0.8575 0.4967 0.026 Uiso 1 1 calc R . .
C27 C 0.4272(4) 0.8928(3) 0.4550(3) 0.0208(13) Uani 1 1 d . . .
C28 C 0.3453(4) 0.9341(4) 0.4636(3) 0.0211(13) Uani 1 1 d . . .
C29 C -0.0377(4) 0.3902(3) 0.9126(2) 0.0184(12) Uani 1 1 d . . .
H29A H -0.1033 0.3837 0.9208 0.022 Uiso 1 1 calc R . .
H29B H -0.0325 0.4362 0.8955 0.022 Uiso 1 1 calc R . .
C30 C 0.0283(4) 0.4002(3) 0.9667(2) 0.0178(12) Uani 1 1 d . . .
C31 C 0.0123(4) 0.3549(3) 1.0076(2) 0.0174(12) Uani 1 1 d . . .
H31 H -0.0392 0.3192 1.0021 0.021 Uiso 1 1 calc R . .
C32 C 0.0737(4) 0.3636(3) 1.0564(2) 0.0172(12) Uani 1 1 d . . .
C33 C 0.1513(4) 0.4138(3) 1.0643(2) 0.0160(11) Uani 1 1 d . . .
H33 H 0.1923 0.4176 1.0969 0.019 Uiso 1 1 calc R . .
C34 C 0.1707(4) 0.4600(3) 1.0241(2) 0.0163(12) Uani 1 1 d . . .
C35 C 0.1066(4) 0.4526(3) 0.9762(2) 0.0150(11) Uani 1 1 d . . .
C36 C 0.2611(4) 0.5125(3) 1.0349(2) 0.0168(12) Uani 1 1 d . . .
H36A H 0.2562 0.5509 1.0103 0.020 Uiso 1 1 calc R . .
H36B H 0.2667 0.5389 1.0730 0.020 Uiso 1 1 calc R . .
C37 C 0.3490(4) 0.4676(3) 1.0254(2) 0.0167(12) Uani 1 1 d . . .
C38 C 0.4061(4) 0.4443(3) 1.0683(2) 0.0181(12) Uani 1 1 d . . .
H38 H 0.3911 0.4573 1.1047 0.022 Uiso 1 1 calc R . .
C39 C 0.4861(4) 0.4016(3) 1.0579(2) 0.0165(12) Uani 1 1 d . . .
C40 C 0.5086(4) 0.3818(3) 1.0039(2) 0.0177(12) Uani 1 1 d . . .
H40 H 0.5612 0.3524 0.9971 0.021 Uiso 1 1 calc R . .
C41 C 0.4534(4) 0.4053(3) 0.9597(2) 0.0172(12) Uani 1 1 d . . .
C42 C 0.3738(4) 0.4484(3) 0.9709(2) 0.0165(12) Uani 1 1 d . . .
C43 C 0.4757(4) 0.3802(3) 0.8999(2) 0.0186(12) Uani 1 1 d . . .
H43A H 0.4653 0.4221 0.8787 0.022 Uiso 1 1 calc R . .
H43B H 0.5423 0.3676 0.8998 0.022 Uiso 1 1 calc R . .
C44 C 0.4128(4) 0.3110(3) 0.8728(2) 0.0182(12) Uani 1 1 d . . .
C45 C 0.4338(4) 0.2397(4) 0.8853(2) 0.0215(13) Uani 1 1 d . . .
H45 H 0.4880 0.2343 0.9092 0.026 Uiso 1 1 calc R . .
C46 C 0.3747(4) 0.1750(3) 0.8627(2) 0.0196(12) Uani 1 1 d . . .
C47 C 0.2929(4) 0.1824(4) 0.8270(3) 0.0217(13) Uani 1 1 d . . .
H47 H 0.2539 0.1392 0.8119 0.026 Uiso 1 1 calc R . .
C48 C 0.2697(4) 0.2538(3) 0.8140(2) 0.0190(12) Uani 1 1 d . . .
C49 C 0.3305(4) 0.3182(3) 0.8361(2) 0.0177(12) Uani 1 1 d . . .
C50 C 0.1789(4) 0.2605(4) 0.7752(2) 0.0205(13) Uani 1 1 d . . .
H50A H 0.1831 0.3084 0.7603 0.025 Uiso 1 1 calc R . .
H50B H 0.1742 0.2185 0.7443 0.025 Uiso 1 1 calc R . .
C51 C 0.0907(4) 0.2584(3) 0.8054(2) 0.0192(12) Uani 1 1 d . . .
C52 C 0.0324(4) 0.1918(3) 0.7989(3) 0.0214(13) Uani 1 1 d . . .
H52 H 0.0464 0.1488 0.7744 0.026 Uiso 1 1 calc R . .
C53 C -0.0469(4) 0.1887(3) 0.8288(3) 0.0196(12) Uani 1 1 d . . .
C54 C -0.0686(4) 0.2535(3) 0.8653(2) 0.0182(12) Uani 1 1 d . . .
H54 H -0.1211 0.2509 0.8855 0.022 Uiso 1 1 calc R . .
C55 C -0.0136(4) 0.3213(3) 0.8719(2) 0.0169(12) Uani 1 1 d . . .
C56 C 0.0661(4) 0.3230(3) 0.8415(2) 0.0171(12) Uani 1 1 d . . .
C57 C 0.7680(6) 1.1064(4) 0.0198(3) 0.0399(18) Uani 1 1 d . . .
H57 H 0.7261 1.1444 0.0127 0.048 Uiso 1 1 calc R . .
C58 C 0.8629(6) 1.1268(4) 0.0392(3) 0.0415(18) Uani 1 1 d . . .
H58 H 0.8853 1.1778 0.0435 0.050 Uiso 1 1 calc R . .
C59 C 0.9232(5) 1.0711(4) 0.0521(3) 0.0369(17) Uani 1 1 d . . .
H59 H 0.9862 1.0843 0.0664 0.044 Uiso 1 1 calc R . .
C60 C 0.8895(4) 0.9935(4) 0.0435(3) 0.0248(14) Uani 1 1 d . . .
C61 C 0.9469(5) 0.9322(4) 0.0593(3) 0.0305(15) Uani 1 1 d . . .
H61 H 1.0099 0.9434 0.0745 0.037 Uiso 1 1 calc R . .
C62 C 0.9118(5) 0.8597(4) 0.0525(3) 0.0312(15) Uani 1 1 d . . .
H62 H 0.9490 0.8220 0.0653 0.037 Uiso 1 1 calc R . .
C63 C 0.8177(4) 0.8395(4) 0.0259(3) 0.0246(14) Uani 1 1 d . . .
C64 C 0.7797(5) 0.7626(4) 0.0155(3) 0.0316(15) Uani 1 1 d . . .
H64 H 0.8148 0.7234 0.0277 0.038 Uiso 1 1 calc R . .
C65 C 0.6917(5) 0.7471(4) -0.0124(3) 0.0353(17) Uani 1 1 d . . .
H65 H 0.6658 0.6969 -0.0189 0.042 Uiso 1 1 calc R . .
C66 C 0.6402(5) 0.8047(4) -0.0313(3) 0.0320(16) Uani 1 1 d . . .
H66 H 0.5809 0.7928 -0.0517 0.038 Uiso 1 1 calc R . .
C67 C 0.7611(4) 0.8975(4) 0.0088(3) 0.0221(13) Uani 1 1 d . . .
C68 C 0.7957(4) 0.9752(4) 0.0211(3) 0.0227(13) Uani 1 1 d . . .
C69 C 0.6334(5) 1.0118(4) -0.0050(3) 0.0331(16) Uani 1 1 d . . .
H69A H 0.6023 1.0058 0.0279 0.040 Uiso 1 1 calc R . .
H69B H 0.6030 1.0525 -0.0220 0.040 Uiso 1 1 calc R . .
C70 C 0.6220(5) 0.9387(4) -0.0450(3) 0.0366(17) Uani 1 1 d . . .
H70A H 0.6471 0.9462 -0.0795 0.044 Uiso 1 1 calc R . .
H70B H 0.5546 0.9234 -0.0533 0.044 Uiso 1 1 calc R . .
C71 C 0.7833(5) 0.6038(4) 0.4966(3) 0.0280(14) Uani 1 1 d . . .
H71 H 0.7498 0.6440 0.4846 0.034 Uiso 1 1 calc R . .
C72 C 0.8702(5) 0.6194(4) 0.5285(3) 0.0345(16) Uani 1 1 d . . .
H72 H 0.8950 0.6697 0.5377 0.041 Uiso 1 1 calc R . .
C73 C 0.9195(5) 0.5609(4) 0.5466(3) 0.0298(15) Uani 1 1 d . . .
H73 H 0.9781 0.5713 0.5680 0.036 Uiso 1 1 calc R . .
C74 C 0.8819(4) 0.4852(4) 0.5329(2) 0.0204(12) Uani 1 1 d . . .
C75 C 0.9264(4) 0.4220(4) 0.5540(3) 0.0270(14) Uani 1 1 d . . .
H75 H 0.9841 0.4307 0.5765 0.032 Uiso 1 1 calc R . .
C76 C 0.8867(4) 0.3509(4) 0.5421(3) 0.0252(14) Uani 1 1 d . . .
H76 H 0.9159 0.3113 0.5576 0.030 Uiso 1 1 calc R . .
C77 C 0.7995(4) 0.3344(4) 0.5057(3) 0.0215(13) Uani 1 1 d . . .
C78 C 0.7576(5) 0.2600(4) 0.4900(3) 0.0277(14) Uani 1 1 d . . .
H78 H 0.7843 0.2191 0.5050 0.033 Uiso 1 1 calc R . .
C79 C 0.6783(5) 0.2476(4) 0.4531(3) 0.0333(16) Uani 1 1 d . . .
H79 H 0.6504 0.1983 0.4430 0.040 Uiso 1 1 calc R . .
C80 C 0.6384(4) 0.3088(4) 0.4299(3) 0.0269(14) Uani 1 1 d . . .
H80 H 0.5848 0.3000 0.4040 0.032 Uiso 1 1 calc R . .
C81 C 0.7554(4) 0.3952(3) 0.4831(2) 0.0185(12) Uani 1 1 d . . .
C82 C 0.7943(4) 0.4708(3) 0.4989(2) 0.0187(12) Uani 1 1 d . . .
C83 C 0.6481(4) 0.5174(4) 0.4558(3) 0.0243(13) Uani 1 1 d . . .
H83A H 0.6304 0.5591 0.4357 0.029 Uiso 1 1 calc R . .
H83B H 0.6046 0.5152 0.4840 0.029 Uiso 1 1 calc R . .
C84 C 0.6401(5) 0.4438(4) 0.4168(3) 0.0265(14) Uani 1 1 d . . .
H84A H 0.6762 0.4489 0.3856 0.032 Uiso 1 1 calc R . .
H84B H 0.5736 0.4323 0.4025 0.032 Uiso 1 1 calc R . .
C85 C 0.2150(7) 0.2520(6) 0.3137(4) 0.059(3) Uani 1 1 d . . .
H85 H 0.2609 0.2808 0.3391 0.071 Uiso 1 1 calc R . .
C86 C 0.2286(6) 0.1793(5) 0.2958(3) 0.047(2) Uani 1 1 d . . .
H86 H 0.2838 0.1560 0.3074 0.057 Uiso 1 1 calc R . .
C87 C 0.1493(8) 0.1350(6) 0.2551(3) 0.067(3) Uani 1 1 d . . .
H87 H 0.1542 0.0829 0.2421 0.081 Uiso 1 1 calc R . .
C88 C 0.0767(5) 0.1703(4) 0.2392(3) 0.0329(16) Uani 1 1 d . . .
C89 C 0.0122(6) 0.1326(5) 0.1959(3) 0.045(2) Uani 1 1 d . . .
H89A H 0.0198 0.0775 0.1925 0.054 Uiso 1 1 calc R . .
H89B H 0.0258 0.1489 0.1612 0.054 Uiso 1 1 calc R . .
C90 C -0.0935(7) 0.1508(5) 0.2070(3) 0.050(2) Uani 1 1 d . . .
H90A H -0.1374 0.1258 0.1760 0.060 Uiso 1 1 calc R . .
H90B H -0.1089 0.1315 0.2404 0.060 Uiso 1 1 calc R . .
C91 C -0.1029(4) 0.2315(4) 0.2136(3) 0.0259(14) Uani 1 1 d . . .
C92 C -0.1794(5) 0.2649(4) 0.2009(3) 0.0350(17) Uani 1 1 d . . .
H92 H -0.2310 0.2332 0.1831 0.042 Uiso 1 1 calc R . .
C93 C -0.1943(6) 0.3431(5) 0.2106(3) 0.0429(19) Uani 1 1 d . . .
H93 H -0.2497 0.3634 0.1960 0.051 Uiso 1 1 calc R . .
C94 C -0.1223(5) 0.3892(5) 0.2432(3) 0.044(2) Uani 1 1 d . . .
H94 H -0.1294 0.4416 0.2531 0.053 Uiso 1 1 calc R . .
C95 C -0.0233(6) 0.2783(5) 0.2446(3) 0.0376(18) Uani 1 1 d . . .
C96 C 0.0579(6) 0.2466(5) 0.2597(3) 0.0439(19) Uani 1 1 d . . .
C97 C 0.0371(5) 0.4025(4) 0.2955(3) 0.0349(16) Uani 1 1 d . . .
H97 H 0.0275 0.4546 0.3053 0.042 Uiso 1 1 calc R . .
C98 C 0.1184(6) 0.3730(6) 0.3132(3) 0.046(2) Uani 1 1 d . . .
H98 H 0.1659 0.4037 0.3362 0.055 Uiso 1 1 calc R . .
C99 C 0.5406(6) 0.7415(5) 0.2668(3) 0.0411(18) Uani 1 1 d U . .
H99 H 0.5978 0.7623 0.2863 0.049 Uiso 1 1 calc R . .
C100 C 0.4795(7) 0.7890(5) 0.2410(3) 0.049(2) Uani 1 1 d . . .
H100 H 0.4961 0.8408 0.2421 0.058 Uiso 1 1 calc R . .
C101 C 0.3952(7) 0.7579(5) 0.2145(3) 0.049(2) Uani 1 1 d . . .
H101 H 0.3533 0.7889 0.1973 0.059 Uiso 1 1 calc R . .
C102 C 0.3696(6) 0.6800(5) 0.2123(3) 0.0383(19) Uani 1 1 d . . .
C103 C 0.2802(6) 0.6460(5) 0.1880(3) 0.046(2) Uani 1 1 d . . .
H103 H 0.2381 0.6749 0.1689 0.055 Uiso 1 1 calc R . .
C104 C 0.2543(5) 0.5730(6) 0.1917(3) 0.042(2) Uani 1 1 d . . .
H104 H 0.1923 0.5543 0.1787 0.051 Uiso 1 1 calc R . .
C105 C 0.3216(5) 0.5226(5) 0.2156(3) 0.0331(16) Uani 1 1 d . . .
C106 C 0.3007(5) 0.4460(5) 0.2176(3) 0.041(2) Uani 1 1 d . . .
H106 H 0.2392 0.4253 0.2055 0.049 Uiso 1 1 calc R . .
C107 C 0.3704(5) 0.3989(5) 0.2376(3) 0.0399(18) Uani 1 1 d . . .
H107 H 0.3557 0.3476 0.2396 0.048 Uiso 1 1 calc R . .
C108 C 0.4630(5) 0.4315(4) 0.2544(3) 0.0331(16) Uani 1 1 d . . .
H108 H 0.5113 0.4009 0.2661 0.040 Uiso 1 1 calc R . .
C109 C 0.4134(5) 0.5535(5) 0.2355(3) 0.0311(16) Uani 1 1 d . . .
C110 C 0.4357(5) 0.6328(4) 0.2372(3) 0.0322(17) Uani 1 1 d . . .
C111 C 0.5814(5) 0.6198(4) 0.2968(3) 0.0317(16) Uani 1 1 d . . .
H11A H 0.5590 0.6202 0.3331 0.038 Uiso 1 1 calc R . .
H11B H 0.6462 0.6421 0.3022 0.038 Uiso 1 1 calc R . .
C112 C 0.5814(4) 0.5380(4) 0.2677(3) 0.0263(14) Uani 1 1 d . . .
H11C H 0.6126 0.5367 0.2339 0.032 Uiso 1 1 calc R . .
H11D H 0.6171 0.5074 0.2917 0.032 Uiso 1 1 calc R . .
O33 O 0.2023(3) 0.6379(3) 0.9449(2) 0.0321(11) Uani 1 1 d . . .
O34 O 0.8246(3) 0.3683(3) 0.3666(2) 0.0354(12) Uani 1 1 d . . .
O35 O 0.5857(4) 0.1632(3) 0.0828(2) 0.0434(13) Uani 1 1 d . . .
O36 O 0.6902(3) 0.9878(3) 0.7418(2) 0.0338(11) Uani 1 1 d . . .
O37 O 0.8433(4) 0.9502(3) 0.9056(2) 0.0396(12) Uani 1 1 d . . .
O38 O 0.8155(4) 0.8900(4) 0.5802(3) 0.0269(13) Uani 0.80 1 d P A 1
O38' O 0.8339(14) 0.9296(13) 0.6076(11) 0.020(5) Uani 0.20 1 d P B 2
O39 O 0.6665(4) 0.1414(4) 0.9045(3) 0.0536(15) Uani 1 1 d . . .
O40 O 0.5933(4) 0.9428(4) 0.8245(2) 0.0501(15) Uani 1 1 d . . .
O41 O 0.4242(4) 0.2117(4) 0.1936(3) 0.0540(16) Uani 1 1 d . . .
O42 O 0.2733(4) 0.7040(3) 0.0621(2) 0.0514(15) Uani 1 1 d . . .
O43 O 0.6516(4) 0.3441(3) 0.2956(3) 0.0482(14) Uani 1 1 d . . .
O44 O 0.9721(5) 0.4987(4) 0.8043(2) 0.0539(16) Uani 1 1 d . . .
O45 O 0.7285(5) 0.7805(3) 0.4866(3) 0.0560(16) Uani 1 1 d . . .
O46 O 0.5775(4) 0.6878(4) 0.5124(3) 0.0600(17) Uani 1 1 d . . .
O47 O 0.5430(6) 0.7321(4) 0.6944(4) 0.084(2) Uani 1 1 d . . .
O48 O 0.6833(5) 0.8031(4) 0.3708(3) 0.0495(19) Uani 0.80 1 d P C 1
O48' O 0.6519(17) 0.7476(15) 0.3947(9) 0.032(6) Uani 0.20 1 d P D 2
O49 O 0.3269(6) 0.8824(4) 0.8220(3) 0.085(3) Uani 1 1 d . . .
O50 O 0.2349(5) 0.1873(4) 0.1520(4) 0.075(2) Uani 1 1 d . . .
O51 O 0.3291(5) 0.8256(4) 0.7069(3) 0.074(2) Uani 1 1 d . . .
O52 O 0.7671(12) 0.9180(9) 0.3214(5) 0.033(4) Uani 0.50 1 d P E 1
O52' O 0.6907(18) 0.8533(15) 0.3331(10) 0.056(6) Uani 0.25 1 d P F 2
O52A O 0.795(2) 0.933(2) 0.2998(17) 0.089(16) Uani 0.25 1 d P G 3
O53 O 0.4130(7) 0.0350(6) 0.7155(3) 0.105(3) Uani 1 1 d . . .
O54 O 0.6088(7) 0.6386(4) 0.6120(4) 0.102(3) Uani 1 1 d . . .
O55 O 1.0516(12) 0.0058(8) 0.7035(6) 0.045(3) Uani 0.50 1 d PU H 1
O55' O 1.0061(19) 0.0108(12) 0.6928(9) 0.038(5) Uani 0.25 1 d PU I 2
O55A O 1.107(3) -0.0014(17) 0.7086(12) 0.068(8) Uani 0.25 1 d PU J 3
O56 O 0.7915(15) 0.4747(13) 0.1791(9) 0.046(5) Uani 0.25 1 d PU . .
O57 O 0.8618(14) 0.0049(14) 0.1793(9) 0.045(5) Uani 0.25 1 d PU . .

loop_
_atom_site_aniso_label
_atom_site_aniso_U_11
_atom_site_aniso_U_22
_atom_site_aniso_U_33
_atom_site_aniso_U_23
_atom_site_aniso_U_13
_atom_site_aniso_U_12
S1 0.0233(7) 0.0200(8) 0.0189(7) 0.0061(6) 0.0043(6) 0.0069(6)
S2 0.0240(8) 0.0344(10) 0.0323(9) -0.0074(7) -0.0104(7) 0.0030(7)
S3 0.0243(8) 0.0232(8) 0.0337(9) 0.0116(7) 0.0088(7) 0.0055(6)
S4 0.0233(8) 0.0219(8) 0.0438(10) 0.0050(7) -0.0125(7) 0.0005(6)
S5 0.0203(7) 0.0270(8) 0.0200(8) 0.0084(6) 0.0030(6) -0.0053(6)
S6 0.0202(7) 0.0270(8) 0.0164(7) 0.0065(6) 0.0014(6) -0.0019(6)
S7 0.0254(8) 0.0233(8) 0.0250(8) 0.0051(6) 0.0031(6) 0.0046(6)
S8 0.0254(8) 0.0188(8) 0.0279(9) 0.0030(6) -0.0088(6) -0.0013(6)
O1 0.042(3) 0.027(2) 0.019(2) 0.0098(19) 0.002(2) 0.013(2)
O2 0.032(2) 0.023(2) 0.019(2) 0.0089(18) -0.0028(18) 0.0016(18)
O3 0.036(3) 0.035(3) 0.031(3) 0.015(2) 0.018(2) 0.017(2)
O4 0.030(2) 0.022(2) 0.038(3) 0.011(2) -0.003(2) -0.0028(18)
O5 0.029(2) 0.035(3) 0.032(3) -0.003(2) 0.008(2) 0.010(2)
O6 0.039(3) 0.025(3) 0.088(5) 0.012(3) -0.028(3) -0.002(2)
O7 0.034(3) 0.055(4) 0.034(3) -0.008(3) 0.001(2) -0.007(2)
O8 0.042(3) 0.040(3) 0.029(3) 0.005(2) 0.007(2) 0.005(2)
O9 0.022(2) 0.036(3) 0.016(2) 0.0044(19) 0.0016(17) 0.0087(19)
O10 0.074(4) 0.020(3) 0.052(4) 0.013(2) -0.032(3) -0.007(3)
O11 0.049(3) 0.075(4) 0.056(4) 0.047(3) 0.033(3) 0.035(3)
O12 0.052(3) 0.042(3) 0.021(2) 0.008(2) -0.003(2) -0.014(2)
O13 0.038(3) 0.043(3) 0.015(2) 0.010(2) 0.0071(19) 0.026(2)
O14 0.048(3) 0.043(3) 0.047(3) 0.027(3) -0.010(3) -0.010(2)
O15 0.034(3) 0.028(3) 0.033(3) 0.002(2) -0.007(2) 0.000(2)
O16 0.032(3) 0.049(3) 0.058(4) -0.006(3) -0.013(3) 0.014(2)
O17 0.021(2) 0.017(2) 0.018(2) 0.0048(16) 0.0014(16) -0.0015(16)
O18 0.273(12) 0.021(3) 0.042(4) 0.009(3) 0.055(6) -0.015(5)
O19 0.041(4) 0.300(14) 0.161(9) 0.202(10) 0.065(5) 0.078(6)
O20 0.108(5) 0.100(6) 0.031(3) 0.037(3) -0.027(3) -0.087(5)
O21 0.025(2) 0.032(3) 0.012(2) 0.0050(18) 0.0031(17) 0.0079(18)
O22 0.025(2) 0.044(3) 0.034(3) 0.029(2) 0.011(2) 0.002(2)
O23 0.038(3) 0.037(3) 0.019(2) -0.001(2) -0.006(2) -0.003(2)
O24 0.018(2) 0.036(3) 0.027(2) 0.014(2) 0.0060(18) 0.0044(18)
O25 0.017(2) 0.023(2) 0.023(2) 0.0068(18) 0.0002(17) 0.0009(17)
O26 0.047(3) 0.037(3) 0.055(4) 0.023(3) -0.028(3) -0.006(2)
O27 0.148(7) 0.059(4) 0.057(4) 0.032(3) 0.065(4) 0.072(5)
O28 0.035(3) 0.032(3) 0.078(4) 0.018(3) -0.016(3) -0.006(2)
O29 0.024(2) 0.019(2) 0.021(2) -0.0015(17) 0.0049(18) -0.0022(17)
O30 0.039(3) 0.020(3) 0.063(4) -0.001(2) 0.005(3) -0.004(2)
O31 0.034(3) 0.034(3) 0.046(3) 0.013(2) -0.018(2) -0.013(2)
O32 0.029(2) 0.022(2) 0.050(3) 0.013(2) -0.002(2) -0.0041(19)
N1 0.027(3) 0.025(3) 0.035(3) 0.011(2) 0.005(2) 0.003(2)
N2 0.020(3) 0.032(3) 0.025(3) 0.007(2) 0.001(2) 0.002(2)
N3 0.024(3) 0.021(3) 0.020(3) 0.008(2) 0.001(2) 0.002(2)
N4 0.018(2) 0.025(3) 0.018(3) 0.003(2) 0.002(2) 0.001(2)
N5 0.053(5) 0.133(8) 0.058(5) 0.064(5) 0.040(4) 0.053(5)
N6 0.044(4) 0.078(6) 0.038(4) 0.001(4) 0.019(3) 0.000(4)
N7 0.031(3) 0.039(4) 0.029(3) 0.014(3) 0.013(2) 0.008(3)
N8 0.021(3) 0.042(4) 0.017(3) 0.010(2) 0.003(2) 0.004(2)
C1 0.029(3) 0.032(4) 0.024(3) 0.015(3) 0.014(3) 0.013(3)
C2 0.025(3) 0.029(3) 0.021(3) 0.010(3) 0.016(3) 0.013(3)
C3 0.025(3) 0.022(3) 0.022(3) 0.009(2) 0.010(3) 0.011(2)
C4 0.027(3) 0.026(3) 0.015(3) 0.008(2) 0.008(2) 0.017(3)
C5 0.027(3) 0.030(4) 0.014(3) 0.002(3) 0.003(2) 0.009(3)
C6 0.026(3) 0.029(3) 0.011(3) 0.001(2) 0.007(2) 0.013(3)
C7 0.044(4) 0.026(3) 0.015(3) 0.013(3) 0.014(3) 0.023(3)
C8 0.037(4) 0.039(4) 0.014(3) 0.007(3) 0.003(3) 0.020(3)
C9 0.024(3) 0.036(4) 0.014(3) 0.003(3) 0.000(2) 0.015(3)
C10 0.030(3) 0.026(3) 0.011(3) -0.002(2) -0.005(2) 0.013(3)
C11 0.027(3) 0.040(4) 0.018(3) -0.003(3) -0.008(3) 0.012(3)
C12 0.024(3) 0.043(4) 0.014(3) -0.007(3) -0.006(2) 0.013(3)
C13 0.025(3) 0.038(4) 0.017(3) -0.003(3) -0.003(3) 0.014(3)
C14 0.024(3) 0.036(4) 0.020(3) 0.003(3) -0.004(2) 0.015(3)
C15 0.015(3) 0.038(4) 0.028(4) -0.008(3) -0.003(3) 0.007(3)
C16 0.025(3) 0.028(3) 0.015(3) -0.005(3) 0.005(2) 0.010(3)
C17 0.024(3) 0.024(3) 0.017(3) -0.005(2) 0.004(2) 0.001(2)
C18 0.025(3) 0.018(3) 0.024(3) 0.001(2) 0.008(3) 0.004(2)
C19 0.020(3) 0.019(3) 0.016(3) 0.001(2) 0.006(2) 0.004(2)
C20 0.013(3) 0.024(3) 0.020(3) 0.004(2) 0.003(2) 0.005(2)
C21 0.025(3) 0.029(3) 0.011(3) 0.006(2) 0.005(2) 0.008(3)
C22 0.021(3) 0.018(3) 0.017(3) 0.006(2) 0.006(2) 0.002(2)
C23 0.014(3) 0.015(3) 0.026(3) 0.008(2) 0.006(2) -0.001(2)
C24 0.016(3) 0.014(3) 0.029(3) 0.007(2) 0.010(2) -0.003(2)
C25 0.018(3) 0.016(3) 0.033(4) 0.012(3) 0.002(3) -0.006(2)
C26 0.014(3) 0.015(3) 0.038(4) 0.007(3) 0.006(3) -0.002(2)
C27 0.019(3) 0.014(3) 0.033(4) 0.012(3) 0.011(3) 0.000(2)
C28 0.024(3) 0.024(3) 0.022(3) 0.015(3) 0.011(3) 0.009(2)
C29 0.014(3) 0.022(3) 0.018(3) 0.003(2) -0.001(2) 0.001(2)
C30 0.015(3) 0.020(3) 0.017(3) -0.003(2) 0.002(2) 0.003(2)
C31 0.016(3) 0.017(3) 0.020(3) 0.000(2) 0.007(2) -0.004(2)
C32 0.018(3) 0.018(3) 0.018(3) 0.007(2) 0.007(2) -0.001(2)
C33 0.015(3) 0.021(3) 0.012(3) 0.002(2) 0.003(2) 0.003(2)
C34 0.015(3) 0.016(3) 0.017(3) -0.001(2) 0.003(2) 0.002(2)
C35 0.018(3) 0.013(3) 0.015(3) 0.002(2) 0.005(2) 0.000(2)
C36 0.019(3) 0.019(3) 0.012(3) 0.002(2) 0.004(2) -0.005(2)
C37 0.017(3) 0.014(3) 0.018(3) -0.002(2) 0.004(2) -0.008(2)
C38 0.018(3) 0.020(3) 0.014(3) -0.001(2) 0.004(2) -0.010(2)
C39 0.018(3) 0.016(3) 0.015(3) 0.007(2) 0.001(2) -0.006(2)
C40 0.014(3) 0.019(3) 0.019(3) 0.004(2) 0.000(2) -0.007(2)
C41 0.017(3) 0.020(3) 0.014(3) 0.000(2) 0.005(2) -0.004(2)
C42 0.015(3) 0.019(3) 0.015(3) 0.004(2) -0.003(2) -0.006(2)
C43 0.015(3) 0.024(3) 0.015(3) -0.003(2) 0.001(2) -0.002(2)
C44 0.019(3) 0.021(3) 0.014(3) 0.001(2) 0.003(2) 0.002(2)
C45 0.017(3) 0.028(3) 0.018(3) -0.001(3) 0.004(2) 0.001(2)
C46 0.018(3) 0.022(3) 0.019(3) 0.002(2) 0.004(2) 0.000(2)
C47 0.017(3) 0.023(3) 0.023(3) -0.002(3) 0.001(2) -0.004(2)
C48 0.017(3) 0.023(3) 0.017(3) 0.001(2) 0.005(2) 0.005(2)
C49 0.013(3) 0.026(3) 0.011(3) -0.006(2) 0.002(2) -0.001(2)
C50 0.017(3) 0.025(3) 0.015(3) -0.006(2) -0.004(2) 0.001(2)
C51 0.017(3) 0.024(3) 0.015(3) 0.000(2) -0.003(2) 0.006(2)
C52 0.020(3) 0.019(3) 0.023(3) -0.004(2) 0.000(2) 0.007(2)
C53 0.020(3) 0.014(3) 0.022(3) 0.002(2) -0.008(2) -0.004(2)
C54 0.016(3) 0.021(3) 0.016(3) 0.002(2) -0.004(2) 0.002(2)
C55 0.014(3) 0.016(3) 0.019(3) 0.003(2) -0.004(2) 0.003(2)
C56 0.016(3) 0.017(3) 0.018(3) 0.003(2) -0.002(2) 0.002(2)
C57 0.052(5) 0.024(4) 0.048(5) 0.015(3) 0.010(4) 0.009(3)
C58 0.048(5) 0.026(4) 0.052(5) 0.007(3) 0.012(4) -0.007(3)
C59 0.036(4) 0.037(4) 0.037(4) 0.003(3) 0.004(3) -0.015(3)
C60 0.027(3) 0.025(3) 0.022(3) 0.001(3) 0.005(3) -0.004(3)
C61 0.024(3) 0.045(4) 0.022(3) 0.007(3) -0.006(3) 0.003(3)
C62 0.029(3) 0.035(4) 0.029(4) 0.008(3) -0.006(3) 0.005(3)
C63 0.023(3) 0.028(3) 0.023(3) -0.001(3) 0.006(3) 0.001(3)
C64 0.032(4) 0.025(4) 0.039(4) 0.002(3) 0.010(3) 0.003(3)
C65 0.036(4) 0.017(3) 0.053(5) 0.000(3) 0.016(3) -0.002(3)
C66 0.019(3) 0.035(4) 0.038(4) -0.002(3) 0.002(3) -0.009(3)
C67 0.016(3) 0.029(3) 0.022(3) 0.006(3) 0.004(2) -0.003(2)
C68 0.022(3) 0.022(3) 0.027(3) 0.011(3) 0.005(3) 0.002(2)
C69 0.023(3) 0.035(4) 0.047(4) 0.021(3) 0.007(3) 0.008(3)
C70 0.022(3) 0.051(5) 0.040(4) 0.019(4) -0.002(3) 0.007(3)
C71 0.037(4) 0.018(3) 0.031(4) 0.007(3) 0.005(3) 0.001(3)
C72 0.042(4) 0.029(4) 0.032(4) 0.003(3) 0.003(3) -0.011(3)
C73 0.027(3) 0.033(4) 0.025(4) -0.002(3) -0.002(3) -0.009(3)
C74 0.019(3) 0.027(3) 0.016(3) 0.004(2) 0.004(2) -0.003(2)
C75 0.018(3) 0.041(4) 0.023(3) 0.011(3) -0.004(3) 0.002(3)
C76 0.024(3) 0.024(3) 0.032(4) 0.015(3) 0.006(3) 0.007(3)
C77 0.020(3) 0.023(3) 0.023(3) 0.004(3) 0.010(2) 0.005(2)
C78 0.033(4) 0.017(3) 0.035(4) 0.005(3) 0.011(3) 0.006(3)
C79 0.033(4) 0.020(3) 0.045(4) -0.005(3) 0.014(3) -0.008(3)
C80 0.023(3) 0.026(3) 0.028(4) -0.009(3) 0.002(3) -0.007(3)
C81 0.016(3) 0.023(3) 0.017(3) 0.001(2) 0.005(2) 0.002(2)
C82 0.016(3) 0.021(3) 0.021(3) 0.007(2) 0.007(2) 0.002(2)
C83 0.021(3) 0.027(3) 0.025(3) 0.005(3) -0.001(3) 0.004(2)
C84 0.027(3) 0.032(4) 0.020(3) 0.002(3) -0.004(3) 0.008(3)
C85 0.056(5) 0.082(7) 0.041(5) 0.013(5) 0.012(4) 0.016(5)
C86 0.052(5) 0.063(6) 0.038(5) 0.028(4) 0.018(4) 0.032(4)
C87 0.122(9) 0.069(7) 0.020(4) 0.022(4) 0.012(5) 0.054(6)
C88 0.041(4) 0.036(4) 0.022(3) 0.006(3) 0.003(3) 0.010(3)
C89 0.066(5) 0.031(4) 0.041(5) 0.008(3) 0.018(4) 0.013(4)
C90 0.065(6) 0.055(6) 0.031(4) 0.012(4) 0.006(4) -0.001(4)
C91 0.022(3) 0.043(4) 0.017(3) 0.014(3) 0.004(2) 0.010(3)
C92 0.033(4) 0.036(4) 0.039(4) 0.005(3) 0.017(3) -0.003(3)
C93 0.036(4) 0.052(5) 0.043(5) 0.015(4) 0.004(3) 0.006(4)
C94 0.033(4) 0.067(6) 0.031(4) 0.000(4) 0.004(3) 0.013(4)
C95 0.051(5) 0.039(4) 0.024(4) 0.004(3) 0.017(3) -0.007(3)
C96 0.056(5) 0.050(5) 0.025(4) 0.005(3) 0.002(4) -0.007(4)
C97 0.047(4) 0.028(4) 0.029(4) 0.003(3) 0.002(3) 0.000(3)
C98 0.038(4) 0.079(6) 0.022(4) 0.021(4) -0.003(3) -0.023(4)
C99 0.053(4) 0.042(4) 0.035(4) 0.013(3) 0.024(3) 0.008(3)
C100 0.070(6) 0.043(5) 0.039(5) 0.008(4) 0.026(4) 0.019(4)
C101 0.078(6) 0.049(5) 0.032(4) 0.018(4) 0.033(4) 0.040(5)
C102 0.047(4) 0.056(5) 0.015(3) 0.008(3) 0.011(3) 0.026(4)
C103 0.050(5) 0.062(6) 0.026(4) 0.005(4) 0.004(3) 0.027(4)
C104 0.019(3) 0.093(7) 0.010(3) -0.007(4) 0.000(3) 0.015(4)
C105 0.022(3) 0.056(5) 0.020(3) 0.000(3) 0.003(3) 0.007(3)
C106 0.025(4) 0.079(6) 0.016(3) -0.005(4) 0.006(3) -0.001(4)
C107 0.032(4) 0.059(5) 0.028(4) 0.009(4) 0.004(3) -0.014(3)
C108 0.034(4) 0.041(4) 0.026(4) 0.008(3) 0.006(3) 0.001(3)
C109 0.021(3) 0.059(5) 0.016(3) 0.009(3) 0.006(3) 0.012(3)
C110 0.038(4) 0.050(5) 0.014(3) 0.011(3) 0.013(3) 0.026(3)
C111 0.020(3) 0.038(4) 0.041(4) 0.018(3) 0.005(3) 0.000(3)
C112 0.015(3) 0.042(4) 0.023(3) 0.010(3) 0.001(2) 0.003(3)
O33 0.034(3) 0.029(3) 0.037(3) 0.009(2) 0.014(2) 0.000(2)
O34 0.034(3) 0.038(3) 0.040(3) 0.018(2) 0.013(2) 0.012(2)
O35 0.041(3) 0.036(3) 0.049(3) 0.001(2) -0.009(2) 0.001(2)
O36 0.031(3) 0.030(3) 0.039(3) 0.011(2) -0.008(2) -0.004(2)
O37 0.049(3) 0.038(3) 0.034(3) 0.015(2) 0.002(2) -0.005(2)
O38 0.028(3) 0.027(4) 0.027(3) 0.008(3) 0.003(3) 0.002(3)
O38' 0.014(10) 0.007(11) 0.042(15) 0.010(10) 0.014(10) 0.001(8)
O39 0.035(3) 0.053(4) 0.077(4) 0.021(3) 0.012(3) 0.000(3)
O40 0.050(3) 0.061(4) 0.046(3) 0.022(3) 0.009(3) 0.017(3)
O41 0.046(3) 0.065(4) 0.054(4) 0.024(3) 0.007(3) -0.014(3)
O42 0.065(4) 0.041(3) 0.048(3) 0.000(3) 0.021(3) -0.005(3)
O43 0.036(3) 0.044(3) 0.061(4) -0.006(3) 0.009(3) -0.003(2)
O44 0.073(4) 0.057(4) 0.039(3) 0.023(3) 0.011(3) 0.023(3)
O45 0.067(4) 0.037(3) 0.063(4) 0.003(3) 0.008(3) 0.015(3)
O46 0.050(4) 0.057(4) 0.067(4) -0.006(3) -0.002(3) 0.000(3)
O47 0.090(5) 0.059(5) 0.108(6) 0.048(4) -0.017(5) -0.003(4)
O48 0.042(4) 0.054(5) 0.046(4) -0.003(4) -0.014(3) 0.011(3)
O48' 0.033(13) 0.044(15) 0.018(12) 0.001(11) -0.009(10) 0.013(11)
O49 0.100(6) 0.059(5) 0.089(6) 0.036(4) -0.047(5) -0.034(4)
O50 0.047(4) 0.035(3) 0.139(7) 0.007(4) -0.009(4) 0.005(3)
O51 0.079(5) 0.076(5) 0.076(5) 0.028(4) 0.024(4) 0.011(4)
O52 0.051(9) 0.036(7) 0.016(6) 0.013(5) 0.001(5) 0.005(5)
O52' 0.061(15) 0.066(17) 0.046(14) 0.019(12) 0.010(12) 0.024(13)
O52A 0.05(2) 0.08(3) 0.09(3) -0.08(2) -0.06(2) 0.047(19)
O53 0.121(7) 0.138(8) 0.053(5) -0.004(5) -0.006(4) 0.085(6)
O54 0.170(9) 0.038(4) 0.085(6) 0.015(4) -0.062(6) -0.009(5)
O55 0.044(3) 0.044(3) 0.045(3) 0.0060(11) 0.0049(11) 0.0023(10)
O55' 0.047(9) 0.034(9) 0.032(9) 0.002(7) -0.007(7) 0.005(7)
O55A 0.072(11) 0.066(11) 0.061(11) -0.003(8) -0.006(9) 0.004(9)
O56 0.044(8) 0.048(9) 0.044(9) 0.010(7) -0.001(7) -0.005(7)
O57 0.032(8) 0.056(9) 0.045(9) 0.000(7) 0.004(7) -0.010(7)

loop_
_atom_type_symbol
_atom_type_description
_atom_type_scat_dispersion_real
_atom_type_scat_dispersion_imag
_atom_type_scat_source
C C 0.0033 0.0016 'International Tables Vol C Tables 4.2.6.8 and 6.1.1.4'
H H 0.0000 0.0000 'International Tables Vol C Tables 4.2.6.8 and 6.1.1.4'
N N 0.0061 0.0033 'International Tables Vol C Tables 4.2.6.8 and 6.1.1.4'
O O 0.0106 0.0060 'International Tables Vol C Tables 4.2.6.8 and 6.1.1.4'
S S 0.1246 0.1234 'International Tables Vol C Tables 4.2.6.8 and 6.1.1.4'

loop_
_geom_angle_atom_site_label_1
_geom_angle_atom_site_label_2
_geom_angle_atom_site_label_3
_geom_angle
O3 S1 O4 112.9(3)
O3 S1 O2 111.9(3)
O4 S1 O2 112.0(3)
O3 S1 C4 107.2(3)
O4 S1 C4 107.1(3)
O2 S1 C4 105.2(3)
O6 S2 O8 114.4(4)
O6 S2 O7 112.1(4)
O8 S2 O7 112.0(3)
O6 S2 C11 105.5(3)
O8 S2 C11 107.7(3)
O7 S2 C11 104.3(3)
O10 S3 O12 112.2(3)
O10 S3 O11 114.5(4)
O12 S3 O11 107.8(4)
O10 S3 C18 108.5(3)
O12 S3 C18 108.3(3)
O11 S3 C18 105.2(3)
O16 S4 O15 113.9(3)
O16 S4 O14 112.0(4)
O15 S4 O14 109.9(3)
O16 S4 C25 109.5(3)
O15 S4 C25 106.0(3)
O14 S4 C25 105.0(3)
O19 S5 O18 112.6(8)
O19 S5 O20 111.5(6)
O18 S5 O20 111.9(6)
O19 S5 C32 105.7(3)
O18 S5 C32 107.0(3)
O20 S5 C32 107.7(3)
O23 S6 O22 113.0(3)
O23 S6 O24 112.8(3)
O22 S6 O24 111.7(3)
O23 S6 C39 106.9(3)
O22 S6 C39 105.1(3)
O24 S6 C39 106.8(3)
O28 S7 O26 113.8(4)
O28 S7 O27 112.5(5)
O26 S7 O27 110.9(4)
O28 S7 C46 107.2(3)
O26 S7 C46 106.7(3)
O27 S7 C46 105.0(3)
O30 S8 O32 112.5(3)
O30 S8 O31 113.6(3)
O32 S8 O31 110.7(3)
O30 S8 C53 107.4(3)
O32 S8 C53 106.8(3)
O31 S8 C53 105.2(3)
C7 O1 H1 109.5
C14 O5 H5 109.5
C21 O9 H9 109.5
C28 O13 H13 109.5
C35 O17 H17 109.5
C42 O21 H21 109.5
C49 O25 H25 109.5
C56 O29 H29 109.5
C57 N1 C68 121.9(6)
C57 N1 C69 120.9(6)
C68 N1 C69 117.0(5)
C66 N2 C67 121.8(6)
C66 N2 C70 120.8(6)
C67 N2 C70 117.2(6)
C71 N3 C82 121.8(5)
C71 N3 C83 120.2(5)
C82 N3 C83 117.6(5)
C80 N4 C81 122.3(6)
C80 N4 C84 120.6(5)
C81 N4 C84 117.0(5)
C96 N5 C85 122.8(10)
C96 N5 C98 116.5(7)
C85 N5 C98 120.7(9)
C95 N6 C97 122.5(7)
C95 N6 C94 120.4(7)
C97 N6 C94 117.0(7)
C99 N7 C110 122.4(7)
C99 N7 C111 119.7(6)
C110 N7 C111 117.5(6)
C108 N8 C109 122.4(6)
C108 N8 C112 120.3(6)
C109 N8 C112 117.0(6)
C27 C1 C2 112.4(5)
C27 C1 H1A 109.1
C2 C1 H1A 109.1
C27 C1 H1B 109.1
C2 C1 H1B 109.1
H1A C1 H1B 107.9
C7 C2 C3 118.1(6)
C7 C2 C1 122.3(6)
C3 C2 C1 119.6(6)
C2 C3 C4 120.8(6)
C2 C3 H3 119.6
C4 C3 H3 119.6
C5 C4 C3 119.9(6)
C5 C4 S1 121.4(5)
C3 C4 S1 118.7(5)
C4 C5 C6 120.8(6)
C4 C5 H5A 119.6
C6 C5 H5A 119.6
C5 C6 C7 118.0(6)
C5 C6 C8 118.4(6)
C7 C6 C8 123.6(6)
O1 C7 C2 113.9(6)
O1 C7 C6 123.8(6)
C2 C7 C6 122.3(6)
C9 C8 C6 114.0(5)
C9 C8 H8A 108.8
C6 C8 H8A 108.8
C9 C8 H8B 108.8
C6 C8 H8B 108.8
H8A C8 H8B 107.7
C10 C9 C14 118.8(6)
C10 C9 C8 121.7(6)
C14 C9 C8 119.4(6)
C9 C10 C11 121.9(6)
C9 C10 H10 119.1
C11 C10 H10 119.1
C10 C11 C12 118.7(7)
C10 C11 S2 120.5(5)
C12 C11 S2 120.8(5)
C13 C12 C11 121.1(6)
C13 C12 H12 119.4
C11 C12 H12 119.4
C12 C13 C14 119.3(6)
C12 C13 C15 119.6(6)
C14 C13 C15 121.1(6)
O5 C14 C13 124.3(6)
O5 C14 C9 115.6(6)
C13 C14 C9 120.1(7)
C13 C15 C16 112.5(5)
C13 C15 H15A 109.1
C16 C15 H15A 109.1
C13 C15 H15B 109.1
C16 C15 H15B 109.1
H15A C15 H15B 107.8
C17 C16 C21 118.8(6)
C17 C16 C15 120.2(6)
C21 C16 C15 121.0(6)
C16 C17 C18 120.5(6)
C16 C17 H17A 119.7
C18 C17 H17A 119.7
C19 C18 C17 119.9(6)
C19 C18 S3 120.9(5)
C17 C18 S3 119.0(5)
C18 C19 C20 121.1(6)
C18 C19 H19 119.5
C20 C19 H19 119.5
C21 C20 C19 118.0(6)
C21 C20 C22 124.2(5)
C19 C20 C22 117.8(5)
O9 C21 C20 123.8(6)
O9 C21 C16 114.5(5)
C20 C21 C16 121.7(6)
C23 C22 C20 111.4(5)
C23 C22 H22A 109.3
C20 C22 H22A 109.3
C23 C22 H22B 109.3
C20 C22 H22B 109.3
H22A C22 H22B 108.0
C24 C23 C28 118.9(5)
C24 C23 C22 120.2(5)
C28 C23 C22 120.8(5)
C23 C24 C25 120.7(6)
C23 C24 H24 119.7
C25 C24 H24 119.7
C26 C25 C24 119.6(6)
C26 C25 S4 122.1(5)
C24 C25 S4 117.8(5)
C25 C26 C27 120.9(5)
C25 C26 H26 119.6
C27 C26 H26 119.6
C26 C27 C28 118.0(6)
C26 C27 C1 120.3(5)
C28 C27 C1 121.7(6)
O13 C28 C23 115.1(5)
O13 C28 C27 123.0(5)
C23 C28 C27 121.8(6)
C55 C29 C30 112.0(5)
C55 C29 H29A 109.2
C30 C29 H29A 109.2
C55 C29 H29B 109.2
C30 C29 H29B 109.2
H29A C29 H29B 107.9
C35 C30 C31 118.5(5)
C35 C30 C29 121.4(5)
C31 C30 C29 120.0(5)
C32 C31 C30 119.7(5)
C32 C31 H31 120.2
C30 C31 H31 120.2
C33 C32 C31 120.9(5)
C33 C32 S5 120.4(5)
C31 C32 S5 118.7(4)
C32 C33 C34 121.4(5)
C32 C33 H33 119.3
C34 C33 H33 119.3
C35 C34 C33 117.0(5)
C35 C34 C36 124.6(5)
C33 C34 C36 118.4(5)
O17 C35 C34 123.4(5)
O17 C35 C30 114.2(5)
C34 C35 C30 122.4(5)
C37 C36 C34 111.3(5)
C37 C36 H36A 109.4
C34 C36 H36A 109.4
C37 C36 H36B 109.4
C34 C36 H36B 109.4
H36A C36 H36B 108.0
C38 C37 C42 118.5(5)
C38 C37 C36 122.4(5)
C42 C37 C36 119.1(5)
C37 C38 C39 121.0(5)
C37 C38 H38 119.5
C39 C38 H38 119.5
C40 C39 C38 119.9(5)
C40 C39 S6 121.9(4)
C38 C39 S6 118.1(4)
C39 C40 C41 120.7(5)
C39 C40 H40 119.6
C41 C40 H40 119.6
C40 C41 C42 118.5(5)
C40 C41 C43 120.6(5)
C42 C41 C43 120.8(5)
O21 C42 C41 123.0(5)
O21 C42 C37 115.6(5)
C41 C42 C37 121.4(5)
C44 C43 C41 110.6(5)
C44 C43 H43A 109.5
C41 C43 H43A 109.5
C44 C43 H43B 109.5
C41 C43 H43B 109.5
H43A C43 H43B 108.1
C45 C44 C49 118.9(6)
C45 C44 C43 119.5(5)
C49 C44 C43 121.6(5)
C44 C45 C46 120.9(6)
C44 C45 H45 119.6
C46 C45 H45 119.6
C47 C46 C45 120.1(6)
C47 C46 S7 119.9(5)
C45 C46 S7 119.8(5)
C48 C47 C46 120.1(6)
C48 C47 H47 119.9
C46 C47 H47 119.9
C47 C48 C49 119.3(5)
C47 C48 C50 119.1(5)
C49 C48 C50 121.6(5)
O25 C49 C48 122.9(5)
O25 C49 C44 116.4(5)
C48 C49 C44 120.7(6)
C51 C50 C48 111.4(5)
C51 C50 H50A 109.3
C48 C50 H50A 109.3
C51 C50 H50B 109.3
C48 C50 H50B 109.3
H50A C50 H50B 108.0
C52 C51 C56 118.3(5)
C52 C51 C50 120.7(5)
C56 C51 C50 121.1(5)
C51 C52 C53 120.6(5)
C51 C52 H52 119.7
C53 C52 H52 119.7
C52 C53 C54 119.8(5)
C52 C53 S8 120.9(5)
C54 C53 S8 119.1(5)
C55 C54 C53 121.1(5)
C55 C54 H54 119.4
C53 C54 H54 119.4
C54 C55 C56 118.1(5)
C54 C55 C29 120.1(5)
C56 C55 C29 121.8(5)
O29 C56 C51 115.3(5)
O29 C56 C55 122.7(5)
C51 C56 C55 122.0(5)
N1 C57 C58 120.7(7)
N1 C57 H57 119.7
C58 C57 H57 119.7
C59 C58 C57 119.4(7)
C59 C58 H58 120.3
C57 C58 H58 120.3
C58 C59 C60 119.9(7)
C58 C59 H59 120.1
C60 C59 H59 120.1
C68 C60 C59 118.9(6)
C68 C60 C61 118.0(6)
C59 C60 C61 123.1(6)
C62 C61 C60 121.6(6)
C62 C61 H61 119.2
C60 C61 H61 119.2
C61 C62 C63 120.7(6)
C61 C62 H62 119.7
C63 C62 H62 119.7
C67 C63 C64 118.7(6)
C67 C63 C62 119.0(6)
C64 C63 C62 122.3(6)
C65 C64 C63 119.1(6)
C65 C64 H64 120.4
C63 C64 H64 120.4
C64 C65 C66 120.6(7)
C64 C65 H65 119.7
C66 C65 H65 119.7
N2 C66 C65 120.9(6)
N2 C66 H66 119.6
C65 C66 H66 119.6
N2 C67 C63 118.8(6)
N2 C67 C68 121.5(6)
C63 C67 C68 119.7(6)
N1 C68 C60 119.1(6)
N1 C68 C67 120.4(6)
C60 C68 C67 120.4(6)
C70 C69 N1 110.4(5)
C70 C69 H69A 109.6
N1 C69 H69A 109.6
C70 C69 H69B 109.6
N1 C69 H69B 109.6
H69A C69 H69B 108.1
C69 C70 N2 110.0(6)
C69 C70 H70A 109.7
N2 C70 H70A 109.7
C69 C70 H70B 109.7
N2 C70 H70B 109.7
H70A C70 H70B 108.2
N3 C71 C72 120.8(6)
N3 C71 H71 119.6
C72 C71 H71 119.6
C73 C72 C71 120.0(6)
C73 C72 H72 120.0
C71 C72 H72 120.0
C72 C73 C74 120.0(6)
C72 C73 H73 120.0
C74 C73 H73 120.0
C73 C74 C82 118.7(6)
C73 C74 C75 122.8(6)
C82 C74 C75 118.5(6)
C76 C75 C74 121.4(6)
C76 C75 H75 119.3
C74 C75 H75 119.3
C75 C76 C77 121.1(6)
C75 C76 H76 119.5
C77 C76 H76 119.5
C78 C77 C81 118.2(6)
C78 C77 C76 123.1(6)
C81 C77 C76 118.7(6)
C79 C78 C77 120.2(6)
C79 C78 H78 119.9
C77 C78 H78 119.9
C78 C79 C80 120.1(6)
C78 C79 H79 119.9
C80 C79 H79 119.9
N4 C80 C79 120.1(6)
N4 C80 H80 120.0
C79 C80 H80 120.0
N4 C81 C82 121.1(5)
N4 C81 C77 119.1(5)
C82 C81 C77 119.8(5)
N3 C82 C81 121.0(5)
N3 C82 C74 118.7(5)
C81 C82 C74 120.3(5)
N3 C83 C84 110.4(5)
N3 C83 H83A 109.6
C84 C83 H83A 109.6
N3 C83 H83B 109.6
C84 C83 H83B 109.6
H83A C83 H83B 108.1
C83 C84 N4 111.5(5)
C83 C84 H84A 109.3
N4 C84 H84A 109.3
C83 C84 H84B 109.3
N4 C84 H84B 109.3
H84A C84 H84B 108.0
C86 C85 N5 120.8(10)
C86 C85 H85 119.6
N5 C85 H85 119.6
C85 C86 C87 116.9(8)
C85 C86 H86 121.6
C87 C86 H86 121.6
C88 C87 C86 118.9(9)
C88 C87 H87 120.5
C86 C87 H87 120.5
C87 C88 C89 118.2(8)
C87 C88 C96 125.4(8)
C89 C88 C96 116.3(7)
C88 C89 C90 110.7(6)
C88 C89 H89A 109.5
C90 C89 H89A 109.5
C88 C89 H89B 109.5
C90 C89 H89B 109.5
H89A C89 H89B 108.1
C91 C90 C89 109.0(7)
C91 C90 H90A 109.9
C89 C90 H90A 109.9
C91 C90 H90B 109.9
C89 C90 H90B 109.9
H90A C90 H90B 108.3
C92 C91 C90 125.2(7)
C92 C91 C95 117.9(7)
C90 C91 C95 116.2(6)
C91 C92 C93 127.3(8)
C91 C92 H92 116.4
C93 C92 H92 116.4
C94 C93 C92 116.5(7)
C94 C93 H93 121.8
C92 C93 H93 121.8
C93 C94 N6 118.4(8)
C93 C94 H94 120.8
N6 C94 H94 120.8
C96 C95 N6 120.3(8)
C96 C95 C91 120.7(7)
N6 C95 C91 118.9(7)
C95 C96 N5 122.9(8)
C95 C96 C88 122.3(8)
N5 C96 C88 114.8(8)
C98 C97 N6 119.5(7)
C98 C97 H97 120.3
N6 C97 H97 120.3
C97 C98 N5 118.2(7)
C97 C98 H98 120.9
N5 C98 H98 120.9
N7 C99 C100 121.5(8)
N7 C99 H99 119.2
C100 C99 H99 119.2
C101 C100 C99 118.1(8)
C101 C100 H100 121.0
C99 C100 H100 121.0
C100 C101 C102 121.5(8)
C100 C101 H101 119.2
C102 C101 H101 119.2
C101 C102 C103 123.5(8)
C101 C102 C110 118.5(8)
C103 C102 C110 118.0(8)
C104 C103 C102 121.8(7)
C104 C103 H103 119.1
C102 C103 H103 119.1
C103 C104 C105 121.2(7)
C103 C104 H104 119.4
C105 C104 H104 119.4
C106 C105 C109 118.8(7)
C106 C105 C104 123.7(7)
C109 C105 C104 117.5(8)
C105 C106 C107 121.2(7)
C105 C106 H106 119.4
C107 C106 H106 119.4
C106 C107 C108 118.0(8)
C106 C107 H107 121.0
C108 C107 H107 121.0
N8 C108 C107 120.6(7)
N8 C108 H108 119.7
C107 C108 H108 119.7
N8 C109 C105 118.9(7)
N8 C109 C110 120.8(6)
C105 C109 C110 120.2(6)
N7 C110 C109 121.5(6)
N7 C110 C102 117.8(7)
C109 C110 C102 120.6(7)
N7 C111 C112 111.2(6)
N7 C111 H11A 109.4
C112 C111 H11A 109.4
N7 C111 H11B 109.4
C112 C111 H11B 109.4
H11A C111 H11B 108.0
N8 C112 C111 110.4(5)
N8 C112 H11C 109.6
C111 C112 H11C 109.6
N8 C112 H11D 109.6
C111 C112 H11D 109.6
H11C C112 H11D 108.1

loop_
_geom_bond_atom_site_label_1
_geom_bond_atom_site_label_2
_geom_bond_distance
S1 O3 1.452(4)
S1 O4 1.453(5)
S1 O2 1.461(5)
S1 C4 1.772(6)
S2 O6 1.443(5)
S2 O8 1.458(5)
S2 O7 1.470(5)
S2 C11 1.751(8)
S3 O10 1.433(5)
S3 O12 1.450(5)
S3 O11 1.474(5)
S3 C18 1.776(7)
S4 O16 1.422(5)
S4 O15 1.449(5)
S4 O14 1.502(5)
S4 C25 1.760(6)
S5 O19 1.395(6)
S5 O18 1.399(7)
S5 O20 1.403(6)
S5 C32 1.775(6)
S6 O23 1.448(5)
S6 O22 1.451(4)
S6 O24 1.471(4)
S6 C39 1.768(6)
S7 O28 1.435(6)
S7 O26 1.439(5)
S7 O27 1.449(5)
S7 C46 1.758(6)
S8 O30 1.444(5)
S8 O32 1.449(5)
S8 O31 1.458(5)
S8 C53 1.750(6)
O1 C7 1.385(7)
O1 H1 0.8200
O5 C14 1.346(9)
O5 H5 0.8200
O9 C21 1.385(7)
O9 H9 0.8200
O13 C28 1.355(8)
O13 H13 0.8200
O17 C35 1.385(7)
O17 H17 0.8200
O21 C42 1.362(7)
O21 H21 0.8200
O25 C49 1.370(7)
O25 H25 0.8200
O29 C56 1.368(7)
O29 H29 0.8200
N1 C57 1.325(9)
N1 C68 1.375(8)
N1 C69 1.490(8)
N2 C66 1.324(9)
N2 C67 1.368(8)
N2 C70 1.491(9)
N3 C71 1.328(8)
N3 C82 1.374(8)
N3 C83 1.476(8)
N4 C80 1.317(8)
N4 C81 1.370(8)
N4 C84 1.497(8)
N5 C96 1.382(13)
N5 C85 1.411(11)
N5 C98 1.539(13)
N6 C95 1.349(11)
N6 C97 1.422(10)
N6 C94 1.458(11)
N7 C99 1.331(10)
N7 C110 1.360(10)
N7 C111 1.485(9)
N8 C108 1.319(9)
N8 C109 1.392(8)
N8 C112 1.484(8)
C1 C27 1.513(9)
C1 C2 1.535(10)
C1 H1A 0.9700
C1 H1B 0.9700
C2 C7 1.387(9)
C2 C3 1.396(8)
C3 C4 1.398(9)
C3 H3 0.9300
C4 C5 1.388(9)
C5 C6 1.393(9)
C5 H5A 0.9300
C6 C7 1.405(10)
C6 C8 1.525(9)
C8 C9 1.515(9)
C8 H8A 0.9700
C8 H8B 0.9700
C9 C10 1.373(10)
C9 C14 1.420(9)
C10 C11 1.394(9)
C10 H10 0.9300
C11 C12 1.398(9)
C12 C13 1.390(10)
C12 H12 0.9300
C13 C14 1.398(9)
C13 C15 1.513(9)
C15 C16 1.528(9)
C15 H15A 0.9700
C15 H15B 0.9700
C16 C17 1.375(9)
C16 C21 1.401(9)
C17 C18 1.396(9)
C17 H17A 0.9300
C18 C19 1.372(9)
C19 C20 1.399(8)
C19 H19 0.9300
C20 C21 1.386(9)
C20 C22 1.525(8)
C22 C23 1.512(8)
C22 H22A 0.9700
C22 H22B 0.9700
C23 C24 1.367(9)
C23 C28 1.397(8)
C24 C25 1.408(8)
C24 H24 0.9300
C25 C26 1.385(9)
C26 C27 1.393(9)
C26 H26 0.9300
C27 C28 1.399(8)
C29 C55 1.517(8)
C29 C30 1.522(8)
C29 H29A 0.9700
C29 H29B 0.9700
C30 C35 1.394(8)
C30 C31 1.399(8)
C31 C32 1.387(9)
C31 H31 0.9300
C32 C33 1.363(8)
C33 C34 1.406(8)
C33 H33 0.9300
C34 C35 1.393(8)
C34 C36 1.525(8)
C36 C37 1.506(8)
C36 H36A 0.9700
C36 H36B 0.9700
C37 C38 1.376(9)
C37 C42 1.403(8)
C38 C39 1.396(8)
C38 H38 0.9300
C39 C40 1.382(8)
C40 C41 1.390(9)
C40 H40 0.9300
C41 C42 1.400(8)
C41 C43 1.526(7)
C43 C44 1.509(8)
C43 H43A 0.9700
C43 H43B 0.9700
C44 C45 1.370(9)
C44 C49 1.414(8)
C45 C46 1.399(9)
C45 H45 0.9300
C46 C47 1.396(8)
C47 C48 1.384(9)
C47 H47 0.9300
C48 C49 1.404(8)
C48 C50 1.533(8)
C50 C51 1.506(8)
C50 H50A 0.9700
C50 H50B 0.9700
C51 C52 1.390(9)
C51 C56 1.406(8)
C52 C53 1.396(9)
C52 H52 0.9300
C53 C54 1.400(8)
C54 C55 1.381(8)
C54 H54 0.9300
C55 C56 1.406(8)
C57 C58 1.389(11)
C57 H57 0.9300
C58 C59 1.368(11)
C58 H58 0.9300
C59 C60 1.410(10)
C59 H59 0.9300
C60 C68 1.387(9)
C60 C61 1.445(9)
C61 C62 1.335(10)
C61 H61 0.9300
C62 C63 1.425(9)
C62 H62 0.9300
C63 C67 1.402(9)
C63 C64 1.417(9)
C64 C65 1.352(10)
C64 H64 0.9300
C65 C66 1.374(10)
C65 H65 0.9300
C66 H66 0.9300
C67 C68 1.416(9)
C69 C70 1.488(11)
C69 H69A 0.9700
C69 H69B 0.9700
C70 H70A 0.9700
C70 H70B 0.9700
C71 C72 1.379(10)
C71 H71 0.9300
C72 C73 1.363(10)
C72 H72 0.9300
C73 C74 1.399(9)
C73 H73 0.9300
C74 C82 1.410(8)
C74 C75 1.432(9)
C75 C76 1.333(10)
C75 H75 0.9300
C76 C77 1.437(9)
C76 H76 0.9300
C77 C78 1.402(9)
C77 C81 1.409(8)
C78 C79 1.354(10)
C78 H78 0.9300
C79 C80 1.398(10)
C79 H79 0.9300
C80 H80 0.9300
C81 C82 1.407(9)
C83 C84 1.481(9)
C83 H83A 0.9700
C83 H83B 0.9700
C84 H84A 0.9700
C84 H84B 0.9700
C85 C86 1.315(13)
C85 H85 0.9300
C86 C87 1.528(15)
C86 H86 0.9300
C87 C88 1.271(11)
C87 H87 0.9300
C88 C89 1.395(11)
C88 C96 1.404(11)
C89 C90 1.572(12)
C89 H89A 0.9700
C89 H89B 0.9700
C90 C91 1.418(11)
C90 H90A 0.9700
C90 H90B 0.9700
C91 C92 1.276(10)
C91 C95 1.447(10)
C92 C93 1.388(11)
C92 H92 0.9300
C93 C94 1.383(12)
C93 H93 0.9300
C94 H94 0.9300
C95 C96 1.331(12)
C97 C98 1.331(11)
C97 H97 0.9300
C98 H98 0.9300
C99 C100 1.390(12)
C99 H99 0.9300
C100 C101 1.352(13)
C100 H100 0.9300
C101 C102 1.399(12)
C101 H101 0.9300
C102 C103 1.411(12)
C102 C110 1.419(9)
C103 C104 1.343(13)
C103 H103 0.9300
C104 C105 1.459(11)
C104 H104 0.9300
C105 C106 1.380(12)
C105 C109 1.398(10)
C106 C107 1.403(12)
C106 H106 0.9300
C107 C108 1.405(10)
C107 H107 0.9300
C108 H108 0.9300
C109 C110 1.414(11)
C111 C112 1.505(10)
C111 H11A 0.9700
C111 H11B 0.9700
C112 H11C 0.9700
C112 H11D 0.9700

loop_
_geom_torsion_atom_site_label_1
_geom_torsion_atom_site_label_2
_geom_torsion_atom_site_label_3
_geom_torsion_atom_site_label_4
_geom_torsion
C27 C1 C2 C7 98.4(7)
C27 C1 C2 C3 -79.8(7)
C7 C2 C3 C4 -2.1(8)
C1 C2 C3 C4 176.1(5)
C2 C3 C4 C5 -0.2(8)
C2 C3 C4 S1 177.0(4)
O3 S1 C4 C5 99.4(5)
O4 S1 C4 C5 -22.0(6)
O2 S1 C4 C5 -141.3(5)
O3 S1 C4 C3 -77.7(5)
O4 S1 C4 C3 160.9(5)
O2 S1 C4 C3 41.5(5)
C3 C4 C5 C6 1.4(8)
S1 C4 C5 C6 -175.8(4)
C4 C5 C6 C7 -0.2(8)
C4 C5 C6 C8 -179.5(5)
C3 C2 C7 O1 -175.5(5)
C1 C2 C7 O1 6.3(8)
C3 C2 C7 C6 3.4(8)
C1 C2 C7 C6 -174.8(5)
C5 C6 C7 O1 176.5(5)
C8 C6 C7 O1 -4.3(9)
C5 C6 C7 C2 -2.2(8)
C8 C6 C7 C2 177.0(5)
C5 C6 C8 C9 76.6(7)
C7 C6 C8 C9 -102.6(7)
C6 C8 C9 C10 -107.3(7)
C6 C8 C9 C14 73.9(8)
C14 C9 C10 C11 -1.6(9)
C8 C9 C10 C11 179.5(6)
C9 C10 C11 C12 -1.4(9)
C9 C10 C11 S2 176.2(5)
O6 S2 C11 C10 59.9(6)
O8 S2 C11 C10 -177.5(5)
O7 S2 C11 C10 -58.4(6)
O6 S2 C11 C12 -122.6(6)
O8 S2 C11 C12 0.0(6)
O7 S2 C11 C12 119.1(6)
C10 C11 C12 C13 2.6(9)
S2 C11 C12 C13 -175.0(5)
C11 C12 C13 C14 -0.7(9)
C11 C12 C13 C15 -179.6(6)
C12 C13 C14 O5 177.8(6)
C15 C13 C14 O5 -3.3(10)
C12 C13 C14 C9 -2.4(9)
C15 C13 C14 C9 176.5(6)
C10 C9 C14 O5 -176.6(5)
C8 C9 C14 O5 2.2(8)
C10 C9 C14 C13 3.5(9)
C8 C9 C14 C13 -177.6(6)
C12 C13 C15 C16 107.7(7)
C14 C13 C15 C16 -71.1(8)
C13 C15 C16 C17 -76.6(7)
C13 C15 C16 C21 101.9(7)
C21 C16 C17 C18 0.7(8)
C15 C16 C17 C18 179.4(5)
C16 C17 C18 C19 -1.2(8)
C16 C17 C18 S3 174.6(4)
O10 S3 C18 C19 -136.9(5)
O12 S3 C18 C19 -14.9(6)
O11 S3 C18 C19 100.2(6)
O10 S3 C18 C17 47.4(6)
O12 S3 C18 C17 169.4(5)
O11 S3 C18 C17 -75.6(6)
C17 C18 C19 C20 -0.2(8)
S3 C18 C19 C20 -176.0(4)
C18 C19 C20 C21 2.1(8)
C18 C19 C20 C22 -176.3(5)
C19 C20 C21 O9 177.6(5)
C22 C20 C21 O9 -4.2(9)
C19 C20 C21 C16 -2.6(8)
C22 C20 C21 C16 175.6(5)
C17 C16 C21 O9 -179.0(5)
C15 C16 C21 O9 2.4(8)
C17 C16 C21 C20 1.2(8)
C15 C16 C21 C20 -177.4(5)
C21 C20 C22 C23 -103.9(6)
C19 C20 C22 C23 74.4(6)
C20 C22 C23 C24 -101.9(6)
C20 C22 C23 C28 74.4(7)
C28 C23 C24 C25 0.4(8)
C22 C23 C24 C25 176.7(5)
C23 C24 C25 C26 -0.1(8)
C23 C24 C25 S4 -172.9(4)
O16 S4 C25 C26 15.9(6)
O15 S4 C25 C26 139.2(5)
O14 S4 C25 C26 -104.5(5)
O16 S4 C25 C24 -171.5(5)
O15 S4 C25 C24 -48.2(5)
O14 S4 C25 C24 68.2(5)
C24 C25 C26 C27 0.4(9)
S4 C25 C26 C27 172.9(4)
C25 C26 C27 C28 -0.8(9)
C25 C26 C27 C1 -179.4(5)
C2 C1 C27 C26 103.3(6)
C2 C1 C27 C28 -75.2(7)
C24 C23 C28 O13 -179.6(5)
C22 C23 C28 O13 4.0(8)
C24 C23 C28 C27 -0.9(9)
C22 C23 C28 C27 -177.2(5)
C26 C27 C28 O13 179.8(6)
C1 C27 C28 O13 -1.7(9)
C26 C27 C28 C23 1.1(9)
C1 C27 C28 C23 179.6(6)
C55 C29 C30 C35 98.7(6)
C55 C29 C30 C31 -79.7(6)
C35 C30 C31 C32 0.5(8)
C29 C30 C31 C32 179.0(5)
C30 C31 C32 C33 -2.2(8)
C30 C31 C32 S5 176.2(4)
O19 S5 C32 C33 124.0(8)
O18 S5 C32 C33 -115.7(7)
O20 S5 C32 C33 4.7(7)
O19 S5 C32 C31 -54.4(8)
O18 S5 C32 C31 65.8(7)
O20 S5 C32 C31 -173.8(6)
C31 C32 C33 C34 1.7(8)
S5 C32 C33 C34 -176.7(4)
C32 C33 C34 C35 0.6(8)
C32 C33 C34 C36 -177.6(5)
C33 C34 C35 O17 178.1(5)
C36 C34 C35 O17 -3.8(8)
C33 C34 C35 C30 -2.3(8)
C36 C34 C35 C30 175.8(5)
C31 C30 C35 O17 -178.6(5)
C29 C30 C35 O17 2.9(7)
C31 C30 C35 C34 1.8(8)
C29 C30 C35 C34 -176.7(5)
C35 C34 C36 C37 -102.5(6)
C33 C34 C36 C37 75.6(6)
C34 C36 C37 C38 -97.7(6)
C34 C36 C37 C42 82.1(6)
C42 C37 C38 C39 -1.0(8)
C36 C37 C38 C39 178.8(5)
C37 C38 C39 C40 -0.3(8)
C37 C38 C39 S6 -177.7(4)
O23 S6 C39 C40 120.6(5)
O22 S6 C39 C40 -119.2(5)
O24 S6 C39 C40 -0.4(6)
O23 S6 C39 C38 -62.1(5)
O22 S6 C39 C38 58.1(5)
O24 S6 C39 C38 176.9(4)
C38 C39 C40 C41 1.4(8)
S6 C39 C40 C41 178.6(4)
C39 C40 C41 C42 -1.0(8)
C39 C40 C41 C43 -177.1(5)
C40 C41 C42 O21 -179.8(5)
C43 C41 C42 O21 -3.6(9)
C40 C41 C42 C37 -0.3(8)
C43 C41 C42 C37 175.8(5)
C38 C37 C42 O21 -179.2(5)
C36 C37 C42 O21 1.0(8)
C38 C37 C42 C41 1.3(8)
C36 C37 C42 C41 -178.5(5)
C40 C41 C43 C44 96.9(6)
C42 C41 C43 C44 -79.2(7)
C41 C43 C44 C45 -77.5(7)
C41 C43 C44 C49 100.3(6)
C49 C44 C45 C46 -0.5(8)
C43 C44 C45 C46 177.4(5)
C44 C45 C46 C47 -0.3(9)
C44 C45 C46 S7 175.9(4)
O28 S7 C46 C47 -37.2(6)
O26 S7 C46 C47 -159.6(5)
O27 S7 C46 C47 82.6(6)
O28 S7 C46 C45 146.6(5)
O26 S7 C46 C45 24.2(6)
O27 S7 C46 C45 -93.6(6)
C45 C46 C47 C48 -0.2(9)
S7 C46 C47 C48 -176.4(4)
C46 C47 C48 C49 1.5(8)
C46 C47 C48 C50 -179.4(5)
C47 C48 C49 O25 176.4(5)
C50 C48 C49 O25 -2.7(8)
C47 C48 C49 C44 -2.3(8)
C50 C48 C49 C44 178.6(5)
C45 C44 C49 O25 -177.0(5)
C43 C44 C49 O25 5.2(8)
C45 C44 C49 C48 1.8(8)
C43 C44 C49 C48 -176.0(5)
C47 C48 C50 C51 77.9(7)
C49 C48 C50 C51 -103.0(6)
C48 C50 C51 C52 -102.0(6)
C48 C50 C51 C56 76.8(7)
C56 C51 C52 C53 -1.8(9)
C50 C51 C52 C53 177.1(5)
C51 C52 C53 C54 0.6(9)
C51 C52 C53 S8 175.8(5)
O30 S8 C53 C52 23.6(6)
O32 S8 C53 C52 144.6(5)
O31 S8 C53 C52 -97.7(5)
O30 S8 C53 C54 -161.1(5)
O32 S8 C53 C54 -40.2(5)
O31 S8 C53 C54 77.5(5)
C52 C53 C54 C55 0.9(9)
S8 C53 C54 C55 -174.4(4)
C53 C54 C55 C56 -1.0(8)
C53 C54 C55 C29 -178.8(5)
C30 C29 C55 C54 102.0(6)
C30 C29 C55 C56 -75.7(7)
C52 C51 C56 O29 -177.3(5)
C50 C51 C56 O29 3.8(8)
C52 C51 C56 C55 1.6(9)
C50 C51 C56 C55 -177.2(5)
C54 C55 C56 O29 178.7(5)
C29 C55 C56 O29 -3.6(9)
C54 C55 C56 C51 -0.2(9)
C29 C55 C56 C51 177.5(5)
C68 N1 C57 C58 0.1(11)
C69 N1 C57 C58 174.8(7)
N1 C57 C58 C59 -3.1(12)
C57 C58 C59 C60 2.4(11)
C58 C59 C60 C68 1.2(10)
C58 C59 C60 C61 -176.0(7)
C68 C60 C61 C62 0.3(10)
C59 C60 C61 C62 177.5(7)
C60 C61 C62 C63 4.2(10)
C61 C62 C63 C67 -2.4(10)
C61 C62 C63 C64 176.8(6)
C67 C63 C64 C65 2.5(10)
C62 C63 C64 C65 -176.7(6)
C63 C64 C65 C66 1.0(10)
C67 N2 C66 C65 0.6(10)
C70 N2 C66 C65 174.9(6)
C64 C65 C66 N2 -2.6(11)
C66 N2 C67 C63 2.9(9)
C70 N2 C67 C63 -171.6(6)
C66 N2 C67 C68 -178.4(6)
C70 N2 C67 C68 7.0(9)
C64 C63 C67 N2 -4.4(9)
C62 C63 C67 N2 174.8(6)
C64 C63 C67 C68 177.0(6)
C62 C63 C67 C68 -3.9(9)
C57 N1 C68 C60 3.5(10)
C69 N1 C68 C60 -171.4(6)
C57 N1 C68 C67 -176.7(6)
C69 N1 C68 C67 8.4(9)
C59 C60 C68 N1 -4.1(9)
C61 C60 C68 N1 173.2(6)
C59 C60 C68 C67 176.1(6)
C61 C60 C68 C67 -6.6(9)
N2 C67 C68 N1 9.9(9)
C63 C67 C68 N1 -171.4(6)
N2 C67 C68 C60 -170.3(6)
C63 C67 C68 C60 8.4(9)
C57 N1 C69 C70 143.7(7)
C68 N1 C69 C70 -41.4(8)
N1 C69 C70 N2 55.5(7)
C66 N2 C70 C69 145.6(6)
C67 N2 C70 C69 -39.9(8)
C82 N3 C71 C72 -0.8(9)
C83 N3 C71 C72 171.0(6)
N3 C71 C72 C73 -0.4(10)
C71 C72 C73 C74 -0.3(10)
C72 C73 C74 C82 2.0(9)
C72 C73 C74 C75 -175.1(6)
C73 C74 C75 C76 177.1(6)
C82 C74 C75 C76 0.1(9)
C74 C75 C76 C77 2.6(10)
C75 C76 C77 C78 177.0(6)
C75 C76 C77 C81 -0.9(9)
C81 C77 C78 C79 1.7(9)
C76 C77 C78 C79 -176.2(6)
C77 C78 C79 C80 0.6(10)
C81 N4 C80 C79 -0.5(9)
C84 N4 C80 C79 174.7(6)
C78 C79 C80 N4 -1.3(10)
C80 N4 C81 C82 -179.1(5)
C84 N4 C81 C82 5.5(8)
C80 N4 C81 C77 2.8(8)
C84 N4 C81 C77 -172.5(5)
C78 C77 C81 N4 -3.4(8)
C76 C77 C81 N4 174.6(5)
C78 C77 C81 C82 178.5(5)
C76 C77 C81 C82 -3.5(8)
C71 N3 C82 C81 -178.9(6)
C83 N3 C82 C81 9.1(8)
C71 N3 C82 C74 2.5(8)
C83 N3 C82 C74 -169.5(5)
N4 C81 C82 N3 9.5(8)
C77 C81 C82 N3 -172.4(5)
N4 C81 C82 C74 -171.9(5)
C77 C81 C82 C74 6.1(8)
C73 C74 C82 N3 -3.1(8)
C75 C74 C82 N3 174.1(5)
C73 C74 C82 C81 178.4(5)
C75 C74 C82 C81 -4.5(8)
C71 N3 C83 C84 147.5(6)
C82 N3 C83 C84 -40.4(7)
N3 C83 C84 N4 53.1(7)
C80 N4 C84 C83 147.3(6)
C81 N4 C84 C83 -37.3(7)
C96 N5 C85 C86 4.2(13)
C98 N5 C85 C86 -176.7(7)
N5 C85 C86 C87 -1.4(13)
C85 C86 C87 C88 2.2(13)
C86 C87 C88 C89 170.4(7)
C86 C87 C88 C96 -5.8(14)
C87 C88 C89 C90 141.2(8)
C96 C88 C89 C90 -42.2(10)
C88 C89 C90 C91 57.5(9)
C89 C90 C91 C92 149.9(7)
C89 C90 C91 C95 -39.6(9)
C90 C91 C92 C93 174.4(7)
C95 C91 C92 C93 4.1(11)
C91 C92 C93 C94 -8.1(12)
C92 C93 C94 N6 3.9(11)
C95 N6 C94 C93 3.5(11)
C97 N6 C94 C93 -179.3(7)
C97 N6 C95 C96 0.3(11)
C94 N6 C95 C96 177.4(7)
C97 N6 C95 C91 175.5(6)
C94 N6 C95 C91 -7.5(10)
C92 C91 C95 C96 179.1(7)
C90 C91 C95 C96 7.9(10)
C92 C91 C95 N6 4.0(10)
C90 C91 C95 N6 -167.2(7)
N6 C95 C96 N5 2.9(12)
C91 C95 C96 N5 -172.2(7)
N6 C95 C96 C88 -174.4(7)
C91 C95 C96 C88 10.5(12)
C85 N5 C96 C95 175.6(8)
C98 N5 C96 C95 -3.6(11)
C85 N5 C96 C88 -6.9(11)
C98 N5 C96 C88 173.9(6)
C87 C88 C96 C95 -174.4(9)
C89 C88 C96 C95 9.3(12)
C87 C88 C96 N5 8.1(12)
C89 C88 C96 N5 -168.2(7)
C95 N6 C97 C98 -2.5(11)
C94 N6 C97 C98 -179.7(7)
N6 C97 C98 N5 1.5(10)
C96 N5 C98 C97 1.3(10)
C85 N5 C98 C97 -177.9(7)
C110 N7 C99 C100 -1.5(10)
C111 N7 C99 C100 -173.8(6)
N7 C99 C100 C101 2.3(11)
C99 C100 C101 C102 -0.5(11)
C100 C101 C102 C103 176.1(7)
C100 C101 C102 C110 -2.0(10)
C101 C102 C103 C104 -173.0(7)
C110 C102 C103 C104 5.2(10)
C102 C103 C104 C105 -7.0(10)
C103 C104 C105 C106 -176.2(7)
C103 C104 C105 C109 1.2(9)
C109 C105 C106 C107 -1.9(10)
C104 C105 C106 C107 175.5(6)
C105 C106 C107 C108 -1.4(10)
C109 N8 C108 C107 -1.5(10)
C112 N8 C108 C107 -175.6(6)
C106 C107 C108 N8 3.1(10)
C108 N8 C109 C105 -1.8(9)
C112 N8 C109 C105 172.4(5)
C108 N8 C109 C110 177.9(6)
C112 N8 C109 C110 -7.9(8)
C106 C105 C109 N8 3.5(9)
C104 C105 C109 N8 -174.0(5)
C106 C105 C109 C110 -176.2(6)
C104 C105 C109 C110 6.3(9)
C99 N7 C110 C109 -178.9(6)
C111 N7 C110 C109 -6.5(8)
C99 N7 C110 C102 -1.1(9)
C111 N7 C110 C102 171.3(6)
N8 C109 C110 N7 -10.0(9)
C105 C109 C110 N7 169.7(6)
N8 C109 C110 C102 172.2(6)
C105 C109 C110 C102 -8.1(9)
C101 C102 C110 N7 2.8(9)
C103 C102 C110 N7 -175.5(6)
C101 C102 C110 C109 -179.3(6)
C103 C102 C110 C109 2.4(9)
C99 N7 C111 C112 -149.0(6)
C110 N7 C111 C112 38.3(7)
C108 N8 C112 C111 -146.5(6)
C109 N8 C112 C111 39.1(7)
N7 C111 C112 N8 -53.3(7)
